data_2009109
loop_
_publ_author_name
'Jain, Subhash C.'
'Sinha, Juhi'
'Bhagat, Sunita'
'Babu, B. Ravindra'
'Bali, Shilpika'

_publ_section_title
3'-(2,3-Dimethyl-5-oxo-1-phenyl-3-pyrazolin-4-yl)-5-fluorospiro[3<i>H</i>-indole-3,2'-thiazolidine]-2(1<i>H</i>),4'-dione
_journal_issue 11
_journal_name_full 'Acta Crystallographica Section C'
_journal_page_first 1826
_journal_page_last 1829
_journal_paper_doi 10.1107/S010827019900966X
_journal_volume 55
_journal_year 1999
_chemical_formula_sum 'C21 H17 F N4 O3 S'
_chemical_formula_weight 424.45
_chemical_name_systematic
;
 3'-(2,3-Dimethyl-5-oxo-1-phenyl-3-pyrazolin-4-yl) Spiro
(5-fluoro-3H-indol-3,2'-thiazolidine)-2,4'-(1H)-dione
;
_space_group_IT_number 14
_symmetry_cell_setting monoclinic
_symmetry_space_group_name_Hall '-P 2yn'
_symmetry_space_group_name_H-M 'P 1 21/n 1'
_audit_creation_method SHELXL
_cell_angle_alpha 90.00
_cell_angle_beta 110.7440(10)
_cell_angle_gamma 90.00
_cell_formula_units_Z 4
_cell_length_a 10.1159(5)
_cell_length_b 15.5291(7)
_cell_length_c 13.3630(6)
_cell_measurement_reflns_used 7633
_cell_measurement_temperature 180(2)
_cell_measurement_theta_max 28.44
_cell_measurement_theta_min 2.09
_cell_volume 1963.12(16)
_computing_cell_refinement 'SAINT (Siemens, 1995)'
_computing_data_collection 'SMART (Siemens, 1994a)'
_computing_data_reduction SAINT
_computing_molecular_graphics SHELXTL/PC
_computing_publication_material SHELXTL/PC
_computing_structure_refinement 'SHELXL97 (Sheldrick, 1997)'
_computing_structure_solution 'SHELXTL/PC (Siemens, 1994b)'
_diffrn_ambient_temperature 180(2)
_diffrn_measurement_device 'Siemens SMART CCD area-detector'
_diffrn_measurement_method \w
_diffrn_radiation_monochromator graphite
_diffrn_radiation_source 'normal-focus sealed tube'
_diffrn_radiation_type MoK\a
_diffrn_radiation_wavelength 0.71073
_diffrn_reflns_av_R_equivalents 0.020
_diffrn_reflns_av_sigmaI/netI 0.0307
_diffrn_reflns_limit_h_max 13
_diffrn_reflns_limit_h_min -13
_diffrn_reflns_limit_k_max 19
_diffrn_reflns_limit_k_min -20
_diffrn_reflns_limit_l_max 17
_diffrn_reflns_limit_l_min -8
_diffrn_reflns_number 11442
_diffrn_reflns_theta_max 28.44
_diffrn_reflns_theta_min 2.09
_diffrn_standards_decay_% 0
_exptl_absorpt_coefficient_mu 0.206
_exptl_absorpt_correction_T_max 0.944
_exptl_absorpt_correction_T_min 0.908
_exptl_absorpt_correction_type multi-scan
_exptl_absorpt_process_details '(SADABS; Sheldrick, 1996)'
_exptl_crystal_colour orange
_exptl_crystal_density_diffrn 1.436
_exptl_crystal_description block
_exptl_crystal_F_000 880
_exptl_crystal_size_max 0.46
_exptl_crystal_size_mid 0.36
_exptl_crystal_size_min 0.28
_refine_diff_density_max 0.247
_refine_diff_density_min -0.295
_refine_ls_extinction_method none
_refine_ls_goodness_of_fit_all 1.030
_refine_ls_goodness_of_fit_obs 1.094
_refine_ls_hydrogen_treatment constr
_refine_ls_matrix_type full
_refine_ls_number_parameters 273
_refine_ls_number_reflns 4600
_refine_ls_number_restraints 0
_refine_ls_restrained_S_all 1.030
_refine_ls_restrained_S_obs 1.094
_refine_ls_R_factor_all 0.053
_refine_ls_R_factor_obs .037
_refine_ls_shift/esd_max <0.001
_refine_ls_shift/esd_mean 0.000
_refine_ls_structure_factor_coef Fsqd
_refine_ls_weighting_details 'w = 1/[\s^2^(Fo^2^)+(0.0503P)^2^+0.2465P] where P = (Fo^2^+2Fc^2^)/3'
_refine_ls_weighting_scheme calc
_refine_ls_wR_factor_all 0.097
_refine_ls_wR_factor_obs .090
_reflns_number_observed 3566
_reflns_number_total 4600
_reflns_observed_criterion I>2\s(I)
_cod_data_source_file cf1329.cif
_cod_data_source_block js104
_cod_depositor_comments
;
The following automatic conversions were performed:

'_refine_ls_weighting_scheme' value 'calc w =
1/[\s^2^(Fo^2^)+(0.0503P)^2^+0.2465P] where P = (Fo^2^+2Fc^2^)/3' was
changed to 'calc'. New tag '_refine_ls_weighting_details' was
created. The value of the new tag was set to 'w =
1/[\s^2^(Fo^2^)+(0.0503P)^2^+0.2465P] where P = (Fo^2^+2Fc^2^)/3'.

Automatic conversion script
Id: cif_fix_values 3143 2015-03-26 13:38:13Z robertas 
;
_cod_original_sg_symbol_H-M 'P 21/n'
_cod_database_code 2009109
_cod_database_fobs_code 2009109

loop_
_symmetry_equiv_pos_as_xyz
'x, y, z'
'-x+1/2, y+1/2, -z+1/2'
'-x, -y, -z'
'x-1/2, -y-1/2, z-1/2'

loop_
_atom_site_aniso_label
_atom_site_aniso_U_11
_atom_site_aniso_U_22
_atom_site_aniso_U_33
_atom_site_aniso_U_12
_atom_site_aniso_U_13
_atom_site_aniso_U_23
S1 .0322(2) .0620(3) .0249(2) -.01191(18) .00028(15) .00766(18)
F1 .0570(7) .0624(7) .0439(6) .0206(5) .0239(5) -.0033(5)
O1 .0499(7) .0306(6) .0580(7) .0120(5) .0290(6) .0100(5)
O2 .0358(6) .0459(6) .0391(6) -.0088(5) .0159(5) .0079(5)
O3 .0472(6) .0235(5) .0269(5) .0059(4) .0111(5) -.0027(4)
N1 .0374(7) .0235(6) .0380(7) -.0033(5) .0136(6) .0050(5)
N2 .0235(6) .0228(5) .0215(6) -.0013(4) .0061(4) .0025(4)
N3 .0284(6) .0241(6) .0220(6) -.0012(5) .0053(5) -.0025(4)
N4 .0288(6) .0240(6) .0228(6) .0033(5) .0070(5) .0012(4)
C2 .0321(8) .0277(7) .0284(7) .0029(6) .0080(6) .0079(6)
C3 .0254(7) .0263(7) .0216(7) -.0011(5) .0048(5) .0036(5)
C4 .0366(8) .0340(8) .0207(7) .0002(6) .0073(6) -.0011(6)
C5 .0364(8) .0488(10) .0235(7) .0112(7) .0084(6) .0004(6)
C6 .0286(8) .0642(11) .0279(8) .0012(7) .0102(6) .0057(7)
C7 .0317(8) .0465(9) .0330(8) -.0072(7) .0093(7) .0069(7)
C8 .0270(7) .0329(8) .0243(7) -.0023(6) .0054(6) .0041(6)
C9 .0270(7) .0303(7) .0183(6) -.0018(5) .0050(5) .0018(5)
C10 .0270(8) .0558(10) .0355(9) -.0066(7) .0050(7) .0058(7)
C11 .0261(7) .0291(7) .0295(7) -.0017(6) .0097(6) -.0010(6)
C12 .0245(7) .0213(6) .0208(6) -.0004(5) .0076(5) .0009(5)
C13 .0236(6) .0223(6) .0248(7) -.0037(5) .0099(5) .0006(5)
C14 .0401(8) .0244(7) .0321(8) .0003(6) .0135(6) -.0031(6)
C15 .0306(8) .0374(8) .0251(7) -.0066(6) .0024(6) -.0014(6)
C16 .0260(7) .0249(7) .0241(7) .0003(5) .0099(5) .0025(5)
C17 .0277(7) .0249(7) .0231(7) .0019(5) .0051(5) .0032(5)
C18 .0295(8) .0357(8) .0314(8) .0046(6) .0068(6) .0016(6)
C19 .0441(10) .0334(8) .0389(9) .0121(7) .0021(7) .0023(7)
C20 .0658(12) .0286(8) .0331(8) .0005(8) .0061(8) .0072(7)
C21 .0607(11) .0404(9) .0391(9) -.0091(8) .0226(8) .0063(7)
C22 .0386(9) .0343(8) .0386(9) .0000(6) .0182(7) .0024(7)

loop_
_atom_site_label
_atom_site_fract_x
_atom_site_fract_y
_atom_site_fract_z
_atom_site_U_iso_or_equiv
_atom_site_thermal_displace_type
_atom_site_calc_flag
_atom_site_refinement_flags
_atom_site_occupancy
_atom_site_disorder_group
_atom_site_type_symbol
S1 .90704(4) .08981(3) .08156(3) .04236(13) Uani d . 1 . S
F1 1.42084(11) -.04095(7) .08458(8) .0528(3) Uani d . 1 . F
O1 .99382(13) .24940(7) .25473(10) .0435(3) Uani d . 1 . O
O2 .89781(12) -.02488(7) .33098(9) .0395(3) Uani d . 1 . O
O3 1.21320(11) -.10229(6) .32329(8) .0331(2) Uani d . 1 . O
N1 1.17587(13) .24169(8) .18925(10) .0329(3) Uani d . 1 . N
H1A 1.1954 .2969 .1888 .039 Uiso calc R 1 . H
N2 1.04956(11) .06129(7) .28498(8) .0231(2) Uani d . 1 . N
N3 1.30424(12) .02733(7) .54721(9) .0258(3) Uani d . 1 . N
N4 1.32594(12) -.04616(7) .49437(9) .0258(3) Uani d . 1 . N
C2 1.07202(15) .20992(9) .21993(11) .0301(3) Uani d . 1 . C
C3 1.06652(14) .11144(9) .19885(10) .0254(3) Uani d . 1 . C
C4 1.25109(16) .02163(10) .14521(11) .0312(3) Uani d . 1 . C
H4A 1.2160 -.0336 .1535 .037 Uiso calc R 1 . H
C5 1.36167(17) .03179(11) .10854(12) .0368(4) Uani d . 1 . C
C6 1.41514(16) .11033(12) .09461(12) .0402(4) Uani d . 1 . C
H6A 1.4903 .1135 .0678 .048 Uiso calc R 1 . H
C7 1.35857(16) .18505(11) .12001(12) .0376(4) Uani d . 1 . C
H7A 1.3940 .2401 .1114 .045 Uiso calc R 1 . H
C8 1.24904(15) .17652(9) .15818(11) .0290(3) Uani d . 1 . C
C9 1.19449(14) .09627(9) .16909(10) .0260(3) Uani d . 1 . C
C10 .81242(16) .05022(12) .16237(13) .0411(4) Uani d . 1 . C
H10A .7509 .0958 .1738 .049 Uiso calc R 1 . H
H10B .7526 .0006 .1271 .049 Uiso calc R 1 . H
C11 .92151(15) .02300(9) .26776(11) .0282(3) Uani d . 1 . C
C12 1.16548(14) .03914(8) .37782(10) .0223(3) Uani d . 1 . C
C13 1.21095(14) .07929(8) .47656(10) .0232(3) Uani d . 1 . C
C14 1.17067(16) .16451(9) .50795(12) .0320(3) Uani d . 1 . C
H14A 1.1314 .1566 .5646 .048 Uiso calc R 1 . H
H14B 1.0997 .1915 .4457 .048 Uiso calc R 1 . H
H14C 1.2544 .2015 .5342 .048 Uiso calc R 1 . H
C15 1.40563(16) .04779(10) .65294(11) .0330(3) Uani d . 1 . C
H15A 1.3783 .1018 .6782 .050 Uiso calc R 1 . H
H15B 1.5000 .0540 .6489 .050 Uiso calc R 1 . H
H15C 1.4067 .0013 .7028 .050 Uiso calc R 1 . H
C16 1.23177(14) -.04251(8) .38845(11) .0247(3) Uani d . 1 . C
C17 1.35368(15) -.12642(9) .55259(11) .0263(3) Uani d . 1 . C
C18 1.47010(16) -.17456(10) .55719(12) .0333(3) Uani d . 1 . C
H18A 1.5344 -.1540 .5253 .040 Uiso calc R 1 . H
C19 1.49217(18) -.25360(10) .60907(13) .0422(4) Uani d . 1 . C
H19A 1.5711 -.2878 .6116 .051 Uiso calc R 1 . H
C20 1.4006(2) -.28270(10) .65686(13) .0456(4) Uani d . 1 . C
H20A 1.4171 -.3365 .6930 .055 Uiso calc R 1 . H
C21 1.2847(2) -.23395(11) .65252(13) .0454(4) Uani d . 1 . C
H21A 1.2218 -.2540 .6860 .054 Uiso calc R 1 . H
C22 1.26004(17) -.15573(10) .59942(12) .0359(3) Uani d . 1 . C
H22A 1.1795 -.1224 .5951 .043 Uiso calc R 1 . H

loop_
_atom_type_symbol
_atom_type_description
_atom_type_scat_dispersion_real
_atom_type_scat_dispersion_imag
_atom_type_scat_source
C C 0.0033 0.0016 'International Tables Vol C Tables 4.2.6.8 and 6.1.1.4'
H H 0.0000 0.0000 'International Tables Vol C Tables 4.2.6.8 and 6.1.1.4'
N N 0.0061 0.0033 'International Tables Vol C Tables 4.2.6.8 and 6.1.1.4'
O O 0.0106 0.0060 'International Tables Vol C Tables 4.2.6.8 and 6.1.1.4'
F F 0.0171 0.0103 'International Tables Vol C Tables 4.2.6.8 and 6.1.1.4'
S S 0.1246 0.1234 'International Tables Vol C Tables 4.2.6.8 and 6.1.1.4'

loop_
_geom_angle_atom_site_label_1
_geom_angle_atom_site_label_2
_geom_angle_atom_site_label_3
_geom_angle
_geom_angle_publ_flag
C10 S1 C3 92.51(7) y
C2 N1 C8 112.09(12) ?
C11 N2 C12 118.88(11) ?
C11 N2 C3 118.11(11) ?
C12 N2 C3 122.17(11) ?
C13 N3 N4 109.39(10) ?
C13 N3 C15 128.98(12) ?
N4 N3 C15 119.00(11) ?
N3 N4 C16 107.76(10) ?
N3 N4 C17 117.86(10) ?
C16 N4 C17 120.86(11) ?
O1 C2 N1 127.88(14) ?
O1 C2 C3 125.43(13) ?
N1 C2 C3 106.66(12) ?
N2 C3 C9 118.80(11) y
N2 C3 C2 113.08(11) y
C9 C3 C2 102.93(11) y
N2 C3 S1 105.30(9) y
C9 C3 S1 108.91(9) y
C2 C3 S1 107.39(9) y
C9 C4 C5 116.17(14) ?
F1 C5 C6 118.39(15) ?
F1 C5 C4 117.73(15) ?
C6 C5 C4 123.87(15) ?
C5 C6 C7 119.54(15) ?
C8 C7 C6 117.68(15) ?
C7 C8 C9 121.65(14) ?
C7 C8 N1 128.15(14) ?
C9 C8 N1 110.20(12) ?
C4 C9 C8 121.05(13) ?
C4 C9 C3 131.35(13) ?
C8 C9 C3 107.37(12) ?
C11 C10 S1 106.81(10) ?
O2 C11 N2 123.96(13) ?
O2 C11 C10 124.24(13) ?
N2 C11 C10 111.76(12) ?
C13 C12 N2 128.28(12) ?
C13 C12 C16 108.79(12) ?
N2 C12 C16 121.40(11) ?
N3 C13 C12 108.27(12) ?
N3 C13 C14 122.06(12) ?
C12 C13 C14 129.67(12) ?
O3 C16 N4 123.99(12) ?
O3 C16 C12 130.56(13) ?
N4 C16 C12 105.42(11) ?
C18 C17 C22 120.82(13) ?
C18 C17 N4 119.51(13) ?
C22 C17 N4 119.62(13) ?
C17 C18 C19 119.07(15) ?
C20 C19 C18 120.46(16) ?
C19 C20 C21 120.18(15) ?
C20 C21 C22 119.95(16) ?
C21 C22 C17 119.51(15) ?

loop_
_geom_bond_atom_site_label_1
_geom_bond_atom_site_label_2
_geom_bond_site_symmetry_2
_geom_bond_distance
_geom_bond_publ_flag
S1 C10 . 1.7867(17) y
S1 C3 . 1.8388(13) y
F1 C5 . 1.3685(18) y
O1 C2 . 1.2159(18) y
O2 C11 . 1.2114(17) y
O3 C16 . 1.2406(16) y
N1 C2 . 1.3492(19) ?
N1 C8 . 1.4007(19) ?
N2 C11 . 1.3686(18) y
N2 C12 . 1.4149(16) y
N2 C3 . 1.4494(17) y
N3 C13 . 1.3424(17) ?
N3 N4 . 1.3997(15) ?
N3 C15 . 1.4569(17) ?
N4 C16 . 1.3996(16) ?
N4 C17 . 1.4432(17) ?
C2 C3 . 1.552(2) ?
C3 C9 . 1.501(2) ?
C4 C9 . 1.379(2) ?
C4 C5 . 1.380(2) ?
C5 C6 . 1.373(2) ?
C6 C7 . 1.388(2) ?
C7 C8 . 1.381(2) ?
C8 C9 . 1.3913(19) ?
C10 C11 . 1.510(2) ?
C12 C13 . 1.3825(18) ?
C12 C16 . 1.4177(18) ?
C13 C14 . 1.4882(19) ?
C17 C18 . 1.378(2) ?
C17 C22 . 1.384(2) ?
C18 C19 . 1.388(2) ?
C19 C20 . 1.375(3) ?
C20 C21 . 1.379(3) ?
C21 C22 . 1.384(2) ?

loop_
_geom_hbond_atom_site_label_D
_geom_hbond_atom_site_label_H
_geom_hbond_atom_site_label_A
_geom_hbond_site_symmetry_A
_geom_hbond_distance_DH
_geom_hbond_distance_HA
_geom_hbond_distance_DA
_geom_hbond_angle_DHA
N1 H1A O3 2_755 0.88 1.85 2.7002(15) 161

loop_
_geom_torsion_atom_site_label_1
_geom_torsion_atom_site_label_2
_geom_torsion_atom_site_label_3
_geom_torsion_atom_site_label_4
_geom_torsion
_geom_torsion_publ_flag
C13 N3 N4 C16 -5.60(14) ?
C15 N3 N4 C16 -168.85(12) ?
C13 N3 N4 C17 -146.72(12) ?
C15 N3 N4 C17 50.03(16) ?
C8 N1 C2 O1 177.04(14) ?
C8 N1 C2 C3 -4.82(15) ?
C11 N2 C3 C9 -131.66(13) ?
C12 N2 C3 C9 37.69(17) ?
C11 N2 C3 C2 107.56(13) ?
C12 N2 C3 C2 -83.09(15) ?
C11 N2 C3 S1 -9.41(14) ?
C12 N2 C3 S1 159.95(10) ?
O1 C2 C3 N2 -44.35(19) ?
N1 C2 C3 N2 137.46(12) ?
O1 C2 C3 C9 -173.77(14) ?
N1 C2 C3 C9 8.03(14) ?
O1 C2 C3 S1 71.37(16) ?
N1 C2 C3 S1 -106.82(11) ?
C10 S1 C3 N2 18.13(11) ?
C10 S1 C3 C9 146.56(11) ?
C10 S1 C3 C2 -102.64(11) ?
C9 C4 C5 F1 179.68(12) ?
C9 C4 C5 C6 -0.5(2) ?
F1 C5 C6 C7 -178.93(13) ?
C4 C5 C6 C7 1.2(2) ?
C5 C6 C7 C8 -0.3(2) ?
C6 C7 C8 C9 -1.3(2) ?
C6 C7 C8 N1 179.75(13) ?
C2 N1 C8 C7 178.32(14) ?
C2 N1 C8 C9 -0.74(16) ?
C5 C4 C9 C8 -1.1(2) ?
C5 C4 C9 C3 172.56(13) ?
C7 C8 C9 C4 2.1(2) ?
N1 C8 C9 C4 -178.80(12) ?
C7 C8 C9 C3 -172.98(12) ?
N1 C8 C9 C3 6.15(15) ?
N2 C3 C9 C4 51.4(2) ?
C2 C3 C9 C4 177.21(14) ?
S1 C3 C9 C4 -69.04(17) ?
N2 C3 C9 C8 -134.26(12) ?
C2 C3 C9 C8 -8.44(14) ?
S1 C3 C9 C8 105.31(11) ?
C3 S1 C10 C11 -21.89(12) ?
C12 N2 C11 O2 5.3(2) ?
C3 N2 C11 O2 174.98(13) ?
C12 N2 C11 C10 -176.78(12) ?
C3 N2 C11 C10 -7.07(18) ?
S1 C10 C11 O2 -161.55(13) ?
S1 C10 C11 N2 20.51(16) ?
C11 N2 C12 C13 -92.71(17) ?
C3 N2 C12 C13 98.02(17) y
C11 N2 C12 C16 71.49(17) ?
C3 N2 C12 C16 -97.79(16) y
N4 N3 C13 C12 2.67(15) ?
C15 N3 C13 C12 163.74(13) ?
N4 N3 C13 C14 -177.42(12) ?
C15 N3 C13 C14 -16.3(2) ?
N2 C12 C13 N3 167.04(13) ?
C16 C12 C13 N3 1.25(15) ?
N2 C12 C13 C14 -12.9(2) ?
C16 C12 C13 C14 -178.65(13) ?
N3 N4 C16 O3 -171.93(13) ?
C17 N4 C16 O3 -32.2(2) ?
N3 N4 C16 C12 6.10(14) ?
C17 N4 C16 C12 145.83(12) ?
C13 C12 C16 O3 173.26(14) ?
N2 C12 C16 O3 6.3(2) ?
C13 C12 C16 N4 -4.59(15) ?
N2 C12 C16 N4 -171.54(11) ?
N3 N4 C17 C18 -128.04(14) ?
C16 N4 C17 C18 96.09(16) y
N3 N4 C17 C22 54.56(17) y
C16 N4 C17 C22 -81.31(17) y
C22 C17 C18 C19 0.4(2) ?
N4 C17 C18 C19 -176.97(13) ?
C17 C18 C19 C20 -1.2(2) ?
C18 C19 C20 C21 0.8(3) ?
C19 C20 C21 C22 0.4(3) ?
C20 C21 C22 C17 -1.1(2) ?
C18 C17 C22 C21 0.7(2) ?
N4 C17 C22 C21 178.10(14) ?

loop_
_cod_related_entry_id
_cod_related_entry_database
_cod_related_entry_code
1 ChemSpider 4425255
